data_7014362
loop_
_publ_author_name
'Cubo, Leticia'
'Hambley, Trevor W.'
'Sanz Miguel, Pablo J.'
'Carnero, Amancio'
'Navarro-Ranninger, Carmen'
'Quiroga, Adoraci\'on G'

_publ_section_title
;
 The preparation and characterization of trans-platinum(IV) complexes
 with unusually high cytotoxicity.
;
_journal_issue 2
_journal_name_full 'Dalton transactions (Cambridge, England : 2003)'
_journal_page_first 344
_journal_page_last 347
_journal_paper_doi 10.1039/c0dt00565g
_journal_volume 40
_journal_year 2011
_chemical_formula_moiety 'C4 H16 Cl2 N2 O2 Pt'
_chemical_formula_sum 'C4 H16 Cl2 N2 O2 Pt'
_chemical_formula_weight 390.18
_chemical_name_systematic
;
?
;
_space_group_IT_number 14
_symmetry_cell_setting monoclinic
_symmetry_space_group_name_Hall '-P 2ybc'
_symmetry_space_group_name_H-M 'P 1 21/c 1'
_atom_sites_solution_hydrogens geom
_atom_sites_solution_primary direct
_atom_sites_solution_secondary difmap
_audit_creation_date 2010-05-20T20:07:44-00:00
_audit_creation_method 'WinGX routine CIF_UPDATE'
_cell_angle_alpha 90
_cell_angle_beta 115.99(2)
_cell_angle_gamma 90
_cell_formula_units_Z 4
_cell_length_a 8.4160(17)
_cell_length_b 7.3210(15)
_cell_length_c 18.708(5)
_cell_measurement_reflns_used 1296
_cell_measurement_temperature 150(2)
_cell_measurement_theta_max 27.5
_cell_measurement_theta_min 3
_cell_volume 1036.1(4)
_computing_structure_refinement 'SHELXL-97 (Sheldrick, 1997)'
_computing_structure_solution 'SHELXS-97 (Sheldrick, 1990)'
_diffrn_ambient_temperature 150(2)
_diffrn_measured_fraction_theta_full 1
_diffrn_measured_fraction_theta_max 1
_diffrn_radiation_monochromator graphite
_diffrn_radiation_type MoK\a
_diffrn_radiation_wavelength 0.71073
_diffrn_reflns_av_R_equivalents 0.0511
_diffrn_reflns_av_unetI/netI 0.0841
_diffrn_reflns_limit_h_max 8
_diffrn_reflns_limit_h_min -8
_diffrn_reflns_limit_k_max 7
_diffrn_reflns_limit_k_min 0
_diffrn_reflns_limit_l_max 19
_diffrn_reflns_limit_l_min -19
_diffrn_reflns_number 2441
_diffrn_reflns_theta_full 22.19
_diffrn_reflns_theta_max 22.19
_diffrn_reflns_theta_min 2.42
_exptl_absorpt_coefficient_mu 14.02
_exptl_absorpt_correction_T_max 0.496
_exptl_absorpt_correction_T_min 0.335
_exptl_absorpt_correction_type multi-scan
_exptl_absorpt_process_details sadabs
_exptl_crystal_colour yellow
_exptl_crystal_density_diffrn 2.501
_exptl_crystal_density_method 'not measured'
_exptl_crystal_description blocks
_exptl_crystal_F_000 728
_exptl_crystal_size_max 0.1
_exptl_crystal_size_mid 0.05
_exptl_crystal_size_min 0.05
_refine_diff_density_max 0.693
_refine_diff_density_min -1.122
_refine_diff_density_rms 0.187
_refine_ls_extinction_method none
_refine_ls_goodness_of_fit_ref 0.978
_refine_ls_hydrogen_treatment constr
_refine_ls_matrix_type full
_refine_ls_number_parameters 100
_refine_ls_number_reflns 1296
_refine_ls_number_restraints 0
_refine_ls_restrained_S_all 0.978
_refine_ls_R_factor_all 0.0598
_refine_ls_R_factor_gt 0.0279
_refine_ls_shift/su_max 0
_refine_ls_shift/su_mean 0
_refine_ls_structure_factor_coef Fsqd
_refine_ls_weighting_details 'calc w=1/[\s^2^(Fo^2^)+(0.0000P)^2^+0.0000P] where P=(Fo^2^+2Fc^2^)/3'
_refine_ls_weighting_scheme calc
_refine_ls_wR_factor_gt 0.0604
_refine_ls_wR_factor_ref 0.0644
_reflns_number_gt 836
_reflns_number_total 1296
_reflns_threshold_expression >2sigma(I)
_cod_data_source_file C0DT00565G.TXT
_cod_data_source_block 3
_cod_original_sg_symbol_H-M P21/c
_cod_database_code 7014362

loop_
_symmetry_equiv_pos_as_xyz
'x, y, z'
'-x, y+1/2, -z+1/2'
'-x, -y, -z'
'x, -y-1/2, z-1/2'

loop_
_atom_site_label
_atom_site_type_symbol
_atom_site_fract_x
_atom_site_fract_y
_atom_site_fract_z
_atom_site_U_iso_or_equiv
_atom_site_adp_type
_atom_site_occupancy
_atom_site_symmetry_multiplicity
_atom_site_calc_flag
_atom_site_refinement_flags
_atom_site_disorder_assembly
_atom_site_disorder_group
Pt1 Pt 0.24344(9) 0.02343(5) 0.24555(4) 0.02194(19) Uani 1 1 d . . .
Cl1 Cl 0.1914(5) -0.2647(4) 0.1892(2) 0.0353(10) Uani 1 1 d . . .
Cl2 Cl 0.2953(5) 0.3112(4) 0.3014(2) 0.0342(10) Uani 1 1 d . . .
O1 O -0.0049(11) 0.1003(11) 0.1730(5) 0.031(2) Uani 1 1 d . . .
H1 H -0.0768 0.0328 0.1806 0.047 Uiso 1 1 calc R . .
O2 O 0.4922(11) -0.0531(11) 0.3190(5) 0.031(2) Uani 1 1 d . . .
H2 H 0.5641 0.0073 0.3085 0.047 Uiso 1 1 calc R . .
N1 N 0.3369(13) 0.0986(13) 0.1641(6) 0.025(3) Uani 1 1 d . . .
H1A H 0.3856 0.2133 0.1779 0.03 Uiso 1 1 calc R . .
H1B H 0.4274 0.0201 0.1703 0.03 Uiso 1 1 calc R . .
C2 C 0.2110(18) 0.1027(19) 0.0776(8) 0.035(4) Uani 1 1 d . . .
H2A H 0.1156 0.0111 0.0681 0.042 Uiso 1 1 calc R . .
C3 C 0.309(2) 0.046(2) 0.0302(8) 0.064(5) Uani 1 1 d . . .
H3A H 0.2272 0.0457 -0.0265 0.096 Uiso 1 1 calc R . .
H3B H 0.3569 -0.0776 0.0463 0.096 Uiso 1 1 calc R . .
H3C H 0.4055 0.1313 0.0402 0.096 Uiso 1 1 calc R . .
C4 C 0.1278(19) 0.2845(18) 0.0544(8) 0.050(5) Uani 1 1 d . . .
H4A H 0.0662 0.3147 0.0869 0.075 Uiso 1 1 calc R . .
H4B H 0.0429 0.283 -0.0019 0.075 Uiso 1 1 calc R . .
H4C H 0.2191 0.3763 0.063 0.075 Uiso 1 1 calc R . .
N11 N 0.1519(13) -0.0561(12) 0.3273(6) 0.022(3) Uani 1 1 d . . .
H11A H 0.0612 0.021 0.3222 0.027 Uiso 1 1 calc R . .
H11B H 0.1048 -0.1715 0.3138 0.027 Uiso 1 1 calc R . .
C12 C 0.2809(19) -0.059(2) 0.4116(8) 0.051(5) Uani 1 1 d . . .
H12A H 0.2225 -0.0995 0.4441 0.076 Uiso 1 1 calc R . .
H12B H 0.3287 0.0643 0.4281 0.076 Uiso 1 1 calc R . .
H12C H 0.3773 -0.1429 0.4188 0.076 Uiso 1 1 calc R . .

loop_
_atom_site_aniso_label
_atom_site_aniso_U_11
_atom_site_aniso_U_22
_atom_site_aniso_U_33
_atom_site_aniso_U_23
_atom_site_aniso_U_13
_atom_site_aniso_U_12
Pt1 0.0213(3) 0.0158(3) 0.0301(3) 0.0004(4) 0.0126(2) 0.0006(4)
Cl1 0.039(3) 0.023(2) 0.049(3) -0.0057(17) 0.024(2) -0.0046(18)
Cl2 0.037(3) 0.0196(19) 0.052(3) -0.0073(17) 0.025(2) -0.0054(17)
O1 0.022(6) 0.031(5) 0.035(6) 0.011(4) 0.007(5) 0.010(5)
O2 0.018(5) 0.034(6) 0.041(6) 0.016(5) 0.012(5) 0.014(5)
N1 0.028(8) 0.014(6) 0.033(8) 0.002(5) 0.015(6) -0.001(5)
C2 0.024(9) 0.045(10) 0.019(9) 0.001(7) -0.006(8) -0.008(8)
C3 0.061(12) 0.106(15) 0.026(10) -0.015(10) 0.020(9) 0.008(11)
C4 0.051(12) 0.050(10) 0.039(11) 0.022(8) 0.011(9) -0.003(9)
N11 0.028(7) 0.013(6) 0.034(7) 0.003(5) 0.020(6) 0.003(5)
C12 0.035(10) 0.085(13) 0.025(10) 0.004(9) 0.006(8) -0.008(9)

loop_
_atom_type_symbol
_atom_type_description
_atom_type_scat_dispersion_real
_atom_type_scat_dispersion_imag
_atom_type_scat_source
C C 0.0033 0.0016 'International Tables Vol C Tables 4.2.6.8 and 6.1.1.4'
H H 0 0 'International Tables Vol C Tables 4.2.6.8 and 6.1.1.4'
N N 0.0061 0.0033 'International Tables Vol C Tables 4.2.6.8 and 6.1.1.4'
O O 0.0106 0.006 'International Tables Vol C Tables 4.2.6.8 and 6.1.1.4'
Cl Cl 0.1484 0.1585 'International Tables Vol C Tables 4.2.6.8 and 6.1.1.4'
Pt Pt -1.7033 8.3905 'International Tables Vol C Tables 4.2.6.8 and 6.1.1.4'

loop_
_geom_angle_atom_site_label_1
_geom_angle_atom_site_label_2
_geom_angle_atom_site_label_3
_geom_angle
_geom_angle_site_symmetry_1
_geom_angle_site_symmetry_3
_geom_angle_publ_flag
O1 Pt1 O2 179.6(3) . . ?
O1 Pt1 N1 92.7(4) . . ?
O2 Pt1 N1 87.7(4) . . ?
O1 Pt1 N11 88.0(4) . . ?
O2 Pt1 N11 91.7(3) . . ?
N1 Pt1 N11 179.0(4) . . ?
O1 Pt1 Cl2 89.1(3) . . ?
O2 Pt1 Cl2 90.7(2) . . ?
N1 Pt1 Cl2 91.9(3) . . ?
N11 Pt1 Cl2 88.9(3) . . ?
O1 Pt1 Cl1 90.8(3) . . ?
O2 Pt1 Cl1 89.4(2) . . ?
N1 Pt1 Cl1 88.0(3) . . ?
N11 Pt1 Cl1 91.3(3) . . ?
Cl2 Pt1 Cl1 179.84(13) . . ?
Pt1 O1 H1 109.5 . . ?
Pt1 O2 H2 109.5 . . ?
C2 N1 Pt1 118.9(8) . . ?
C2 N1 H1A 107.6 . . ?
Pt1 N1 H1A 107.6 . . ?
C2 N1 H1B 107.6 . . ?
Pt1 N1 H1B 107.6 . . ?
H1A N1 H1B 107 . . ?
C4 C2 N1 110.8(12) . . ?
C4 C2 C3 112.8(12) . . ?
N1 C2 C3 108.7(11) . . ?
C4 C2 H2A 108.1 . . ?
N1 C2 H2A 108.1 . . ?
C3 C2 H2A 108.1 . . ?
C2 C3 H3A 109.5 . . ?
C2 C3 H3B 109.5 . . ?
H3A C3 H3B 109.5 . . ?
C2 C3 H3C 109.5 . . ?
H3A C3 H3C 109.5 . . ?
H3B C3 H3C 109.5 . . ?
C2 C4 H4A 109.5 . . ?
C2 C4 H4B 109.5 . . ?
H4A C4 H4B 109.5 . . ?
C2 C4 H4C 109.5 . . ?
H4A C4 H4C 109.5 . . ?
H4B C4 H4C 109.5 . . ?
C12 N11 Pt1 117.1(8) . . ?
C12 N11 H11A 108 . . ?
Pt1 N11 H11A 108 . . ?
C12 N11 H11B 108 . . ?
Pt1 N11 H11B 108 . . ?
H11A N11 H11B 107.3 . . ?
N11 C12 H12A 109.5 . . ?
N11 C12 H12B 109.5 . . ?
H12A C12 H12B 109.5 . . ?
N11 C12 H12C 109.5 . . ?
H12A C12 H12C 109.5 . . ?
H12B C12 H12C 109.5 . . ?

loop_
_geom_bond_atom_site_label_1
_geom_bond_atom_site_label_2
_geom_bond_distance
_geom_bond_site_symmetry_2
_geom_bond_publ_flag
Pt1 O1 2.011(8) . ?
Pt1 O2 2.016(8) . ?
Pt1 N1 2.071(9) . ?
Pt1 N11 2.075(9) . ?
Pt1 Cl2 2.307(3) . ?
Pt1 Cl1 2.312(3) . ?
O1 H1 0.84 . ?
O2 H2 0.84 . ?
N1 C2 1.498(14) . ?
N1 H1A 0.92 . ?
N1 H1B 0.92 . ?
C2 C4 1.478(18) . ?
C2 C3 1.508(19) . ?
C2 H2A 1 . ?
C3 H3A 0.98 . ?
C3 H3B 0.98 . ?
C3 H3C 0.98 . ?
C4 H4A 0.98 . ?
C4 H4B 0.98 . ?
C4 H4C 0.98 . ?
N11 C12 1.471(14) . ?
N11 H11A 0.92 . ?
N11 H11B 0.92 . ?
C12 H12A 0.98 . ?
C12 H12B 0.98 . ?
C12 H12C 0.98 . ?

loop_
_geom_torsion_atom_site_label_1
_geom_torsion_atom_site_label_2
_geom_torsion_atom_site_label_3
_geom_torsion_atom_site_label_4
_geom_torsion
_geom_torsion_site_symmetry_1
_geom_torsion_site_symmetry_2
_geom_torsion_site_symmetry_3
_geom_torsion_site_symmetry_4
_geom_torsion_publ_flag
O1 Pt1 N1 C2 -25.1(9) . . . . ?
O2 Pt1 N1 C2 155.1(9) . . . . ?
Cl2 Pt1 N1 C2 -114.3(9) . . . . ?
Cl1 Pt1 N1 C2 65.7(9) . . . . ?
Pt1 N1 C2 C4 90.0(12) . . . . ?
Pt1 N1 C2 C3 -145.6(10) . . . . ?
O1 Pt1 N11 C12 -154.7(9) . . . . ?
O2 Pt1 N11 C12 25.1(9) . . . . ?
Cl2 Pt1 N11 C12 -65.5(9) . . . . ?
Cl1 Pt1 N11 C12 114.5(9) . . . . ?
